data_4505290
loop_
_publ_author_name
'Hendi, Mukta S.'
'Hooter, Paul'
'Davis, Raymond E.'
'Lynch, Vincent M.'
'Wheeler, Kraig A.'

_publ_section_title
;
 Structural Studies of Enantiomers, Racemates, and
 Quasiracemates:&#x2009;N-(4-Methylbenzoyl)methylbenzylamine
 andN-(4-Nitrobenzoyl)methylbenzylamine
;
_journal_issue 1
_journal_name_full 'Crystal Growth &amp; Design'
_journal_page_first 95
_journal_paper_doi 10.1021/cg0341353
_journal_volume 4
_journal_year 2004
_chemical_formula_sum 'C16 H17 N O'
_chemical_formula_weight 239.31
_chemical_name_systematic
;
 (R)-N-(4-Methylbenzoyl)-a-methylbenzylamine
;
_space_group_IT_number 4
_symmetry_cell_setting monoclinic
_symmetry_space_group_name_Hall 'P 2yb'
_symmetry_space_group_name_H-M 'P 1 21 1'
_atom_sites_solution_hydrogens geom
_atom_sites_solution_primary direct
_atom_sites_solution_secondary difmap
_audit_creation_method SHELXL-97
_cell_angle_alpha 90.00
_cell_angle_beta 99.097(8)
_cell_angle_gamma 90.00
_cell_formula_units_Z 2
_cell_length_a 8.2681(8)
_cell_length_b 5.2570(3)
_cell_length_c 15.7174(9)
_cell_measurement_temperature 298(2)
_cell_volume 674.57(9)
_computing_structure_refinement 'SHELXL-97 (Sheldrick, 1997)'
_computing_structure_solution 'SHELXS-97 (Sheldrick, 1990)'
_diffrn_ambient_temperature 298(2)
_diffrn_measured_fraction_theta_full 1.000
_diffrn_measured_fraction_theta_max 1.000
_diffrn_radiation_monochromator graphite
_diffrn_radiation_source 'fine-focus sealed tube'
_diffrn_radiation_type MoK\a
_diffrn_radiation_wavelength 0.71073
_diffrn_reflns_av_R_equivalents 0.0134
_diffrn_reflns_av_sigmaI/netI 0.0319
_diffrn_reflns_limit_h_max 11
_diffrn_reflns_limit_h_min -1
_diffrn_reflns_limit_k_max 7
_diffrn_reflns_limit_k_min -1
_diffrn_reflns_limit_l_max 22
_diffrn_reflns_limit_l_min -22
_diffrn_reflns_number 3038
_diffrn_reflns_theta_full 30.00
_diffrn_reflns_theta_max 30.00
_diffrn_reflns_theta_min 2.49
_diffrn_standards_interval_count 97
_diffrn_standards_number 3
_exptl_absorpt_coefficient_mu 0.073
_exptl_crystal_colour colorless
_exptl_crystal_density_diffrn 1.178
_exptl_crystal_density_method 'not measured'
_exptl_crystal_description 'transparent block'
_exptl_crystal_F_000 256
_exptl_crystal_size_max 0.74
_exptl_crystal_size_mid 0.32
_exptl_crystal_size_min 0.22
_refine_diff_density_max 0.116
_refine_diff_density_min -0.128
_refine_diff_density_rms 0.027
_refine_ls_abs_structure_details 'Flack H D (1983), Acta Cryst. A39, 876-881'
_refine_ls_abs_structure_Flack 0(2)
_refine_ls_extinction_method none
_refine_ls_goodness_of_fit_ref 1.011
_refine_ls_hydrogen_treatment mixed
_refine_ls_matrix_type full
_refine_ls_number_parameters 177
_refine_ls_number_reflns 2564
_refine_ls_number_restraints 1
_refine_ls_restrained_S_all 1.011
_refine_ls_R_factor_all 0.0870
_refine_ls_R_factor_gt 0.0465
_refine_ls_shift/su_max 0.000
_refine_ls_shift/su_mean 0.000
_refine_ls_structure_factor_coef Fsqd
_refine_ls_weighting_details 'calc w=1/[\s^2^(Fo^2^)+(0.0450P)^2^+0.0578P] where P=(Fo^2^+2Fc^2^)/3'
_refine_ls_weighting_scheme calc
_refine_ls_wR_factor_gt 0.0987
_refine_ls_wR_factor_ref 0.1158
_reflns_number_gt 1594
_reflns_number_total 2564
_reflns_threshold_expression >2sigma(I)
_cod_data_source_file cg0341353si20030718_015021.cif
_cod_data_source_block S:cmpd_(R)-1
_cod_original_sg_symbol_H-M P21
_cod_database_code 4505290

loop_
_symmetry_equiv_pos_as_xyz
'x, y, z'
'-x, y+1/2, -z'

loop_
_atom_site_label
_atom_site_type_symbol
_atom_site_fract_x
_atom_site_fract_y
_atom_site_fract_z
_atom_site_U_iso_or_equiv
_atom_site_adp_type
_atom_site_occupancy
_atom_site_symmetry_multiplicity
_atom_site_calc_flag
_atom_site_refinement_flags
_atom_site_disorder_assembly
_atom_site_disorder_group
N N 0.4860(3) 0.3384(4) 0.27383(13) 0.0545(5) Uani 1 1 d . . .
O O 0.4775(2) -0.0749(3) 0.23876(11) 0.0708(5) Uani 1 1 d . . .
C1 C 0.2047(3) 0.3341(6) -0.03628(14) 0.0603(7) Uani 1 1 d . . .
C2 C 0.1857(3) 0.4867(5) 0.03236(14) 0.0612(7) Uani 1 1 d . . .
H2 H 0.1182 0.6334 0.0229 0.073 Uiso 1 1 calc R . .
C3 C 0.2627(3) 0.4316(5) 0.11495(14) 0.0563(6) Uani 1 1 d . . .
H3 H 0.2489 0.5419 0.1611 0.068 Uiso 1 1 calc R . .
C4 C 0.3599(2) 0.2166(5) 0.13083(14) 0.0475(5) Uani 1 1 d . . .
C5 C 0.3774(3) 0.0603(5) 0.06216(15) 0.0588(6) Uani 1 1 d . . .
H5 H 0.4420 -0.0895 0.0717 0.071 Uiso 1 1 calc R . .
C6 C 0.3015(3) 0.1202(6) -0.02041(15) 0.0661(7) Uani 1 1 d . . .
H6 H 0.3164 0.0120 -0.0670 0.079 Uiso 1 1 calc R . .
C7 C 0.4453(3) 0.1453(5) 0.21836(15) 0.0515(6) Uani 1 1 d . . .
C8 C 0.5764(3) 0.2965(5) 0.36000(13) 0.0542(6) Uani 1 1 d . . .
H8 H 0.5347 0.1357 0.3828 0.065 Uiso 1 1 calc R . .
C9 C 0.5393(3) 0.5135(6) 0.41801(15) 0.0682(7) Uani 1 1 d . . .
H9A H 0.5745 0.6748 0.3955 0.102 Uiso 1 1 calc R . .
H9B H 0.5983 0.4860 0.4764 0.102 Uiso 1 1 calc R . .
H9C H 0.4213 0.5196 0.4194 0.102 Uiso 1 1 calc R . .
C10 C 0.7581(3) 0.2646(5) 0.35985(13) 0.0552(6) Uani 1 1 d . . .
C11 C 0.8420(3) 0.4220(9) 0.31413(17) 0.0932(11) Uani 1 1 d . . .
H11 H 0.7860 0.5561 0.2813 0.112 Uiso 1 1 calc R . .
C12 C 1.0097(4) 0.3892(11) 0.3148(2) 0.1167(16) Uani 1 1 d . . .
H12 H 1.0667 0.5004 0.2822 0.140 Uiso 1 1 calc R . .
C13 C 1.0913(4) 0.2011(9) 0.3614(2) 0.1013(13) Uani 1 1 d . . .
H13 H 1.2048 0.1765 0.3605 0.122 Uiso 1 1 calc R . .
C14 C 1.0111(4) 0.0491(9) 0.4090(3) 0.1255(16) Uani 1 1 d . . .
H14 H 1.0690 -0.0807 0.4432 0.151 Uiso 1 1 calc R . .
C15 C 0.8438(3) 0.0795(7) 0.4086(2) 0.0934(11) Uani 1 1 d . . .
H15 H 0.7886 -0.0298 0.4427 0.112 Uiso 1 1 calc R . .
C16 C 0.1248(5) 0.4015(9) -0.12664(17) 0.0917(11) Uani 1 1 d . . .
H16A H 0.0182 0.3167 -0.1395 0.110 Uiso 0.50 1 calc PR A 1
H16C H 0.1949 0.3454 -0.1678 0.110 Uiso 0.50 1 calc PR A 1
H16B H 0.1094 0.5861 -0.1312 0.110 Uiso 0.50 1 calc PR A 1
H16E H 0.016(8) 0.513(15) -0.124(4) 0.110 Uiso 0.50 1 d P B 2
H16D H 0.088(8) 0.210(16) -0.164(4) 0.110 Uiso 0.50 1 d P C 2
H16F H 0.198(8) 0.505(15) -0.161(4) 0.110 Uiso 0.50 1 d P D 2
HN H 0.479(3) 0.483(6) 0.2586(15) 0.057(8) Uiso 1 1 d . . .

loop_
_atom_site_aniso_label
_atom_site_aniso_U_11
_atom_site_aniso_U_22
_atom_site_aniso_U_33
_atom_site_aniso_U_23
_atom_site_aniso_U_13
_atom_site_aniso_U_12
N 0.0637(12) 0.0376(11) 0.0576(11) 0.0003(11) -0.0042(8) -0.0035(10)
O 0.0932(13) 0.0384(10) 0.0746(11) -0.0004(9) -0.0052(9) 0.0013(10)
C1 0.0535(12) 0.0687(18) 0.0576(13) -0.0042(14) 0.0053(10) -0.0143(14)
C2 0.0513(12) 0.0624(18) 0.0663(14) 0.0007(14) -0.0017(10) 0.0027(12)
C3 0.0535(12) 0.0553(14) 0.0582(12) -0.0109(13) 0.0034(10) 0.0043(13)
C4 0.0426(11) 0.0419(12) 0.0580(12) -0.0055(11) 0.0078(9) -0.0047(10)
C5 0.0599(13) 0.0466(15) 0.0705(15) -0.0106(13) 0.0122(11) 0.0021(12)
C6 0.0761(16) 0.0656(17) 0.0586(14) -0.0179(14) 0.0170(12) -0.0084(16)
C7 0.0502(12) 0.0414(13) 0.0618(13) -0.0021(12) 0.0055(10) -0.0038(12)
C8 0.0641(13) 0.0440(13) 0.0522(11) 0.0029(11) 0.0019(9) -0.0064(12)
C9 0.0814(17) 0.0599(16) 0.0628(14) -0.0079(14) 0.0101(12) -0.0046(15)
C10 0.0620(13) 0.0527(15) 0.0470(11) -0.0031(11) -0.0034(10) -0.0070(13)
C11 0.0744(17) 0.127(3) 0.0812(16) 0.039(2) 0.0209(13) 0.011(2)
C12 0.079(2) 0.183(5) 0.092(2) 0.034(3) 0.0271(16) 0.001(3)
C13 0.0625(17) 0.120(4) 0.116(3) -0.016(3) -0.0026(17) 0.008(2)
C14 0.074(2) 0.098(3) 0.185(4) 0.030(3) -0.040(2) -0.002(2)
C15 0.0672(17) 0.076(2) 0.126(2) 0.034(2) -0.0178(16) -0.0125(16)
C16 0.100(2) 0.112(3) 0.0600(15) 0.0056(19) 0.0004(14) -0.010(2)

loop_
_atom_type_symbol
_atom_type_description
_atom_type_scat_dispersion_real
_atom_type_scat_dispersion_imag
_atom_type_scat_source
C C 0.0033 0.0016 'International Tables Vol C Tables 4.2.6.8 and 6.1.1.4'
H H 0.0000 0.0000 'International Tables Vol C Tables 4.2.6.8 and 6.1.1.4'
N N 0.0061 0.0033 'International Tables Vol C Tables 4.2.6.8 and 6.1.1.4'
O O 0.0106 0.0060 'International Tables Vol C Tables 4.2.6.8 and 6.1.1.4'

loop_
_geom_angle_atom_site_label_1
_geom_angle_atom_site_label_2
_geom_angle_atom_site_label_3
_geom_angle
C7 N C8 121.8(2)
C2 C1 C6 118.0(2)
C2 C1 C16 120.9(3)
C6 C1 C16 121.1(3)
C1 C2 C3 121.5(2)
C2 C3 C4 120.5(2)
C5 C4 C3 118.3(2)
C5 C4 C7 118.5(2)
C3 C4 C7 123.2(2)
C4 C5 C6 120.6(2)
C1 C6 C5 121.2(2)
O C7 N 121.6(2)
O C7 C4 122.2(2)
N C7 C4 116.2(2)
N C8 C10 112.29(18)
N C8 C9 108.7(2)
C10 C8 C9 112.23(19)
C11 C10 C15 117.9(3)
C11 C10 C8 121.6(2)
C15 C10 C8 120.4(2)
C10 C11 C12 120.7(4)
C13 C12 C11 120.4(4)
C14 C13 C12 119.5(3)
C13 C14 C15 120.6(4)
C10 C15 C14 120.8(3)

loop_
_geom_bond_atom_site_label_1
_geom_bond_atom_site_label_2
_geom_bond_distance
N C7 1.346(3)
N C8 1.457(3)
O C7 1.219(3)
C1 C2 1.373(3)
C1 C6 1.379(4)
C1 C16 1.511(4)
C2 C3 1.383(3)
C3 C4 1.386(3)
C4 C5 1.382(3)
C4 C7 1.492(3)
C5 C6 1.386(3)
C8 C10 1.512(3)
C8 C9 1.522(4)
C10 C11 1.357(4)
C10 C15 1.365(4)
C11 C12 1.395(4)
C12 C13 1.346(6)
C13 C14 1.339(5)
C14 C15 1.392(5)
